data_7161233
loop_
_publ_author_name
'Ghosh, Subhash Chandra'
'Yadav, Anil K.'
'Thakur, Dinesh Gopichand'
'Sonawane, Mahesh A.'

_publ_section_title
;
 Palladium-Catalyzed Chelation-Assisted C-H Functionalization of Quinoline
 Aldehydes to Esters with Mechanistic Insights
;
_journal_name_full 'Organic &amp; Biomolecular Chemistry'
_journal_paper_doi 10.1039/D6OB00752J
_journal_year 2026
_chemical_formula_moiety 'C22 H15 N O'
_chemical_formula_sum 'C22 H15 N O'
_chemical_formula_weight 309.35
_space_group_crystal_system monoclinic
_space_group_IT_number 14
_space_group_name_Hall '-P 2ybc'
_space_group_name_H-M_alt 'P 1 21/c 1'
_atom_sites_solution_hydrogens geom
_audit_creation_date 2022-12-26
_audit_creation_method
;
Olex2 1.2
(compiled 2018.05.29 svn.r3508 for OlexSys, GUI svn.r5506)
;
_audit_update_record
;
2024-01-10 deposited with the CCDC.	2026-06-17 downloaded from the CCDC.
;
_cell_angle_alpha 90
_cell_angle_beta 95.454(7)
_cell_angle_gamma 90
_cell_formula_units_Z 8
_cell_length_a 25.781(4)
_cell_length_b 10.5972(14)
_cell_length_c 11.9474(19)
_cell_measurement_reflns_used 9017
_cell_measurement_temperature 298
_cell_measurement_theta_max 29.57
_cell_measurement_theta_min 2.38
_cell_volume 3249.3(8)
_computing_cell_refinement 'SAINT V8.40B (?, 2016)'
_computing_data_reduction 'SAINT V8.40B (?, 2016)'
_computing_molecular_graphics 'Olex2 (Dolomanov et al., 2009)'
_computing_publication_material 'Olex2 (Dolomanov et al., 2009)'
_computing_structure_refinement 'ShelXL (Sheldrick, 2015)'
_computing_structure_solution 'SHELXT 2018/2 (Sheldrick, 2018)'
_diffrn_ambient_temperature 298
_diffrn_measured_fraction_theta_full 0.998
_diffrn_measured_fraction_theta_max 0.995
_diffrn_measurement_device_type 'Bruker D8 QUEST'
_diffrn_measurement_method '\f and \w scans'
_diffrn_radiation_type MoK\a
_diffrn_radiation_wavelength 0.71073
_diffrn_reflns_av_R_equivalents 0.0546
_diffrn_reflns_av_unetI/netI 0.0301
_diffrn_reflns_Laue_measured_fraction_full 0.998
_diffrn_reflns_Laue_measured_fraction_max 0.995
_diffrn_reflns_limit_h_max 39
_diffrn_reflns_limit_h_min -39
_diffrn_reflns_limit_k_max 16
_diffrn_reflns_limit_k_min -16
_diffrn_reflns_limit_l_max 18
_diffrn_reflns_limit_l_min -18
_diffrn_reflns_number 118776
_diffrn_reflns_point_group_measured_fraction_full 0.998
_diffrn_reflns_point_group_measured_fraction_max 0.995
_diffrn_reflns_theta_full 25.242
_diffrn_reflns_theta_max 32.715
_diffrn_reflns_theta_min 2.079
_diffrn_standards_number 0
_exptl_absorpt_coefficient_mu 0.077
_exptl_absorpt_correction_T_max 0.7465
_exptl_absorpt_correction_T_min 0.6963
_exptl_absorpt_correction_type multi-scan
_exptl_absorpt_process_details
'SADABS-2016/2 (Bruker,2016/2) was used for absorption correction. wR2(int) was 0.0910 before and 0.0561 after correction. The Ratio of minimum to maximum transmission is 0.9328. The \l/2 correction factor is Not present.'
_exptl_crystal_colour colourless
_exptl_crystal_colour_primary colourless
_exptl_crystal_density_diffrn 1.265
_exptl_crystal_description block
_exptl_crystal_F_000 1296
_exptl_crystal_size_max 0.49
_exptl_crystal_size_mid 0.23
_exptl_crystal_size_min 0.1
_refine_diff_density_max 0.314
_refine_diff_density_min -0.228
_refine_diff_density_rms 0.066
_refine_ls_extinction_method none
_refine_ls_goodness_of_fit_ref 1.100
_refine_ls_hydrogen_treatment constr
_refine_ls_matrix_type full
_refine_ls_number_parameters 433
_refine_ls_number_reflns 11920
_refine_ls_number_restraints 0
_refine_ls_restrained_S_all 1.100
_refine_ls_R_factor_all 0.0983
_refine_ls_R_factor_gt 0.0642
_refine_ls_shift/su_max 0.001
_refine_ls_shift/su_mean 0.000
_refine_ls_structure_factor_coef Fsqd
_refine_ls_weighting_details 'w=1/[\s^2^(Fo^2^)+(0.0779P)^2^+0.6302P] where P=(Fo^2^+2Fc^2^)/3'
_refine_ls_weighting_scheme calc
_refine_ls_wR_factor_gt 0.1659
_refine_ls_wR_factor_ref 0.1907
_reflns_Friedel_coverage 0.000
_reflns_number_gt 8104
_reflns_number_total 11920
_reflns_threshold_expression 'I > 2\s(I)'
_cod_data_source_file d6ob00752j2.cif
_cod_data_source_block sgdt_768c_0ma_a
_cod_database_code 7161233
_shelx_shelxl_version_number 2018/3
_shelx_space_group_comment
;
The symmetry employed for this shelxl refinement is uniquely defined
by the following loop, which should always be used as a source of
symmetry information in preference to the above space-group names.
They are only intended as comments.
;
_shelx_estimated_absorpt_t_max 0.992
_shelx_estimated_absorpt_t_min 0.963
_olex2_refinement_description
;
1. Fixed Uiso
 At 1.2 times of:
  All C(H) groups
2.a Aromatic/amide H refined with riding coordinates:
 C1(H1), C2(H2), C3(H3), C6(H6), C10(H10), C11(H11), C12(H12), C13(H13),
 C14(H14), C16(H16), C17(H17), C18(H18), C20(H20), C21(H21), C22(H22), C23(H23),
  C24(H24), C25(H25), C28(H28), C32(H32), C33(H33), C34(H34), C35(H35),
 C38(H38), C39(H39), C40(H40), C41(H41), C42(H42), C43(H43), C44(H44)
;
_olex2_submission_special_instructions 'No special instructions were received'

loop_
_space_group_symop_operation_xyz
'x, y, z'
'-x, y+1/2, -z+1/2'
'-x, -y, -z'
'x, -y-1/2, z-1/2'

loop_
_atom_site_label
_atom_site_type_symbol
_atom_site_fract_x
_atom_site_fract_y
_atom_site_fract_z
_atom_site_U_iso_or_equiv
_atom_site_adp_type
_atom_site_occupancy
_atom_site_site_symmetry_order
_atom_site_calc_flag
_atom_site_refinement_flags_posn
_atom_site_refinement_flags_adp
_atom_site_refinement_flags_occupancy
_atom_site_disorder_assembly
_atom_site_disorder_group
O1 O 0.88131(5) 0.63989(11) 0.43762(9) 0.0610(3) Uani 1 1 d . . . . .
O2 O 0.61585(7) 0.11407(13) 0.40761(15) 0.0960(5) Uani 1 1 d . . . . .
N1 N 0.94705(5) 0.85847(12) 0.25364(11) 0.0505(3) Uani 1 1 d . . . . .
N2 N 0.68864(5) 0.24594(13) 0.20333(12) 0.0551(3) Uani 1 1 d . . . . .
C1 C 0.85279(9) 0.16027(17) -0.03511(18) 0.0723(5) Uani 1 1 d . . . . .
H1 H 0.837992 0.085386 -0.063394 0.087 Uiso 1 1 calc R . . . .
C2 C 0.87585(8) 0.16491(16) 0.07373(17) 0.0659(5) Uani 1 1 d . . . . .
H2 H 0.877773 0.092392 0.117772 0.079 Uiso 1 1 calc R . . . .
C3 C 0.89620(6) 0.27752(14) 0.11766(14) 0.0529(3) Uani 1 1 d . . . . .
H3 H 0.910963 0.280951 0.191712 0.063 Uiso 1 1 calc R . . . .
C4 C 0.89454(6) 0.38572(12) 0.05086(12) 0.0441(3) Uani 1 1 d . . . . .
C5 C 0.91166(5) 0.50856(12) 0.10118(11) 0.0402(3) Uani 1 1 d . . . . .
C6 C 0.89123(5) 0.54584(12) 0.20223(11) 0.0388(3) Uani 1 1 d . . . . .
H6 H 0.870301 0.489645 0.237342 0.047 Uiso 1 1 calc R . . . .
C7 C 0.90134(5) 0.66182(12) 0.24972(10) 0.0379(2) Uani 1 1 d . . . . .
C8 C 0.87305(5) 0.69772(12) 0.34932(11) 0.0405(3) Uani 1 1 d . . . . .
C9 C 0.83127(5) 0.79379(12) 0.33352(12) 0.0425(3) Uani 1 1 d . . . . .
C10 C 0.81792(6) 0.85226(16) 0.23043(14) 0.0552(4) Uani 1 1 d . . . . .
H10 H 0.836633 0.834386 0.169520 0.066 Uiso 1 1 calc R . . . .
C11 C 0.77685(8) 0.9370(2) 0.2183(2) 0.0780(6) Uani 1 1 d . . . . .
H11 H 0.768045 0.975539 0.149215 0.094 Uiso 1 1 calc R . . . .
C12 C 0.74909(7) 0.9643(2) 0.3077(2) 0.0814(6) Uani 1 1 d . . . . .
H12 H 0.721483 1.020999 0.298845 0.098 Uiso 1 1 calc R . . . .
C13 C 0.76195(8) 0.90803(19) 0.4103(2) 0.0763(6) Uani 1 1 d . . . . .
H13 H 0.743065 0.927127 0.470705 0.092 Uiso 1 1 calc R . . . .
C14 C 0.80282(7) 0.82323(16) 0.42420(15) 0.0583(4) Uani 1 1 d . . . . .
H14 H 0.811417 0.785701 0.493861 0.070 Uiso 1 1 calc R . . . .
C15 C 0.93654(5) 0.74504(12) 0.20204(11) 0.0400(3) Uani 1 1 d . . . . .
C16 C 0.98103(6) 0.93180(16) 0.20912(15) 0.0589(4) Uani 1 1 d . . . . .
H16 H 0.988429 1.009654 0.242857 0.071 Uiso 1 1 calc R . . . .
C17 C 1.00675(6) 0.90073(17) 0.11469(15) 0.0606(4) Uani 1 1 d . . . . .
H17 H 1.031132 0.955525 0.088812 0.073 Uiso 1 1 calc R . . . .
C18 C 0.99554(6) 0.78950(16) 0.06156(14) 0.0558(4) Uani 1 1 d . . . . .
H18 H 1.011709 0.767957 -0.002117 0.067 Uiso 1 1 calc R . . . .
C19 C 0.95899(5) 0.70635(13) 0.10391(12) 0.0427(3) Uani 1 1 d . . . . .
C20 C 0.94453(5) 0.58989(13) 0.05297(12) 0.0453(3) Uani 1 1 d . . . . .
H20 H 0.957470 0.567825 -0.014398 0.054 Uiso 1 1 calc R . . . .
C21 C 0.87297(7) 0.37760(15) -0.05986(13) 0.0560(4) Uani 1 1 d . . . . .
H21 H 0.872907 0.448081 -0.106251 0.067 Uiso 1 1 calc R . . . .
C22 C 0.85159(9) 0.26558(18) -0.10173(16) 0.0710(5) Uani 1 1 d . . . . .
H22 H 0.836338 0.261723 -0.175384 0.085 Uiso 1 1 calc R . . . .
C23 C 0.61874(9) 0.8006(2) 0.67505(18) 0.0770(6) Uani 1 1 d . . . . .
H23 H 0.608321 0.862256 0.723587 0.092 Uiso 1 1 calc R . . . .
C24 C 0.61496(8) 0.6757(2) 0.70214(16) 0.0734(5) Uani 1 1 d . . . . .
H24 H 0.601895 0.652817 0.769180 0.088 Uiso 1 1 calc R . . . .
C25 C 0.63039(7) 0.58315(17) 0.63071(13) 0.0579(4) Uani 1 1 d . . . . .
H25 H 0.627938 0.498640 0.650516 0.069 Uiso 1 1 calc R . . . .
C26 C 0.64958(5) 0.61534(14) 0.52940(12) 0.0454(3) Uani 1 1 d . . . . .
C27 C 0.66322(5) 0.51793(13) 0.44838(11) 0.0428(3) Uani 1 1 d . . . . .
C28 C 0.63362(5) 0.40472(13) 0.43609(12) 0.0435(3) Uani 1 1 d . . . . .
H28 H 0.607759 0.390069 0.483728 0.052 Uiso 1 1 calc R . . . .
C29 C 0.64219(5) 0.31669(13) 0.35596(12) 0.0443(3) Uani 1 1 d . . . . .
C30 C 0.60830(6) 0.20075(14) 0.34231(15) 0.0550(4) Uani 1 1 d . . . . .
C31 C 0.56555(6) 0.19898(16) 0.24985(15) 0.0574(4) Uani 1 1 d . . . . .
C32 C 0.55926(7) 0.2931(2) 0.17031(17) 0.0713(5) Uani 1 1 d . . . . .
H32 H 0.581478 0.362434 0.175464 0.086 Uiso 1 1 calc R . . . .
C33 C 0.52007(9) 0.2855(3) 0.0825(2) 0.0997(8) Uani 1 1 d . . . . .
H33 H 0.516187 0.349334 0.028890 0.120 Uiso 1 1 calc R . . . .
C34 C 0.48717(9) 0.1840(4) 0.0749(3) 0.1211(12) Uani 1 1 d . . . . .
H34 H 0.460906 0.178704 0.016125 0.145 Uiso 1 1 calc R . . . .
C35 C 0.70226(5) 0.53550(14) 0.37875(13) 0.0486(3) Uani 1 1 d . . . . .
H35 H 0.722498 0.608173 0.386648 0.058 Uiso 1 1 calc R . . . .
C36 C 0.71241(5) 0.44639(14) 0.29580(12) 0.0459(3) Uani 1 1 d . . . . .
C37 C 0.68195(5) 0.33553(13) 0.28349(12) 0.0442(3) Uani 1 1 d . . . . .
C38 C 0.72543(7) 0.26660(18) 0.13591(15) 0.0610(4) Uani 1 1 d . . . . .
H38 H 0.730318 0.206459 0.081202 0.073 Uiso 1 1 calc R . . . .
C39 C 0.75760(7) 0.37345(18) 0.14155(16) 0.0627(4) Uani 1 1 d . . . . .
H39 H 0.782979 0.383125 0.091873 0.075 Uiso 1 1 calc R . . . .
C40 C 0.75115(6) 0.46268(17) 0.22065(15) 0.0583(4) Uani 1 1 d . . . . .
H40 H 0.772122 0.534253 0.225427 0.070 Uiso 1 1 calc R . . . .
C41 C 0.53156(8) 0.0961(2) 0.2421(2) 0.0834(7) Uani 1 1 d . . . . .
H41 H 0.534932 0.032250 0.295783 0.100 Uiso 1 1 calc R . . . .
C42 C 0.49288(10) 0.0900(4) 0.1539(3) 0.1174(12) Uani 1 1 d . . . . .
H42 H 0.470387 0.021243 0.148123 0.141 Uiso 1 1 calc R . . . .
C43 C 0.65332(7) 0.74326(15) 0.50315(14) 0.0564(4) Uani 1 1 d . . . . .
H43 H 0.666235 0.767064 0.436202 0.068 Uiso 1 1 calc R . . . .
C44 C 0.63803(8) 0.83494(18) 0.57559(17) 0.0711(5) Uani 1 1 d . . . . .
H44 H 0.640750 0.919812 0.557249 0.085 Uiso 1 1 calc R . . . .

loop_
_atom_site_aniso_label
_atom_site_aniso_U_11
_atom_site_aniso_U_22
_atom_site_aniso_U_33
_atom_site_aniso_U_23
_atom_site_aniso_U_13
_atom_site_aniso_U_12
O1 0.0849(8) 0.0543(6) 0.0437(6) 0.0080(5) 0.0068(5) -0.0013(6)
O2 0.1204(13) 0.0579(8) 0.1074(12) 0.0256(8) -0.0021(10) -0.0232(8)
N1 0.0487(6) 0.0475(6) 0.0540(7) 0.0009(5) -0.0017(5) -0.0122(5)
N2 0.0502(7) 0.0553(7) 0.0603(8) -0.0052(6) 0.0081(6) 0.0040(6)
C1 0.0859(13) 0.0517(9) 0.0814(13) -0.0263(9) 0.0185(10) 0.0013(9)
C2 0.0781(12) 0.0417(8) 0.0809(12) -0.0012(8) 0.0233(10) 0.0040(7)
C3 0.0588(9) 0.0445(7) 0.0568(9) 0.0017(6) 0.0131(7) 0.0055(6)
C4 0.0462(7) 0.0407(6) 0.0472(7) -0.0034(5) 0.0129(6) 0.0104(5)
C5 0.0395(6) 0.0388(6) 0.0428(6) 0.0022(5) 0.0071(5) 0.0088(5)
C6 0.0377(6) 0.0364(6) 0.0432(6) 0.0020(5) 0.0090(5) 0.0002(5)
C7 0.0363(6) 0.0383(6) 0.0393(6) 0.0027(5) 0.0050(5) -0.0005(4)
C8 0.0467(7) 0.0364(6) 0.0385(6) -0.0034(5) 0.0048(5) -0.0100(5)
C9 0.0419(6) 0.0400(6) 0.0463(7) -0.0094(5) 0.0074(5) -0.0090(5)
C10 0.0516(8) 0.0606(9) 0.0526(8) -0.0051(7) 0.0004(6) 0.0068(7)
C11 0.0644(11) 0.0784(13) 0.0883(14) -0.0001(11) -0.0084(10) 0.0192(10)
C12 0.0486(9) 0.0698(12) 0.126(2) -0.0211(13) 0.0072(11) 0.0095(8)
C13 0.0599(10) 0.0661(11) 0.1086(16) -0.0339(11) 0.0383(11) -0.0119(9)
C14 0.0634(9) 0.0528(8) 0.0623(9) -0.0148(7) 0.0245(8) -0.0136(7)
C15 0.0353(6) 0.0405(6) 0.0437(6) 0.0065(5) 0.0006(5) -0.0021(5)
C16 0.0543(9) 0.0535(8) 0.0664(10) 0.0099(7) -0.0080(7) -0.0185(7)
C17 0.0480(8) 0.0655(10) 0.0671(10) 0.0224(8) -0.0005(7) -0.0180(7)
C18 0.0433(7) 0.0670(10) 0.0583(9) 0.0201(7) 0.0117(6) -0.0022(7)
C19 0.0351(6) 0.0470(7) 0.0467(7) 0.0136(5) 0.0069(5) 0.0038(5)
C20 0.0443(7) 0.0490(7) 0.0444(7) 0.0063(6) 0.0132(5) 0.0100(6)
C21 0.0707(10) 0.0502(8) 0.0477(8) -0.0061(6) 0.0092(7) 0.0154(7)
C22 0.0890(13) 0.0656(11) 0.0582(10) -0.0230(8) 0.0066(9) 0.0124(9)
C23 0.0832(13) 0.0792(13) 0.0702(12) -0.0284(10) 0.0151(10) -0.0114(11)
C24 0.0839(13) 0.0882(14) 0.0502(9) -0.0130(9) 0.0164(9) -0.0180(11)
C25 0.0650(10) 0.0627(9) 0.0461(8) 0.0017(7) 0.0056(7) -0.0099(8)
C26 0.0397(6) 0.0518(7) 0.0437(7) -0.0003(6) -0.0003(5) -0.0074(5)
C27 0.0393(6) 0.0456(7) 0.0427(7) 0.0038(5) 0.0004(5) -0.0037(5)
C28 0.0402(6) 0.0453(7) 0.0449(7) 0.0053(5) 0.0041(5) -0.0047(5)
C29 0.0404(6) 0.0417(6) 0.0503(7) 0.0049(5) 0.0020(5) -0.0032(5)
C30 0.0563(9) 0.0426(7) 0.0679(10) -0.0015(7) 0.0158(7) -0.0079(6)
C31 0.0423(7) 0.0593(9) 0.0726(10) -0.0213(8) 0.0157(7) -0.0081(6)
C32 0.0491(9) 0.0877(13) 0.0758(12) -0.0100(10) -0.0008(8) -0.0039(9)
C33 0.0588(12) 0.151(2) 0.0866(16) -0.0178(16) -0.0074(11) 0.0098(14)
C34 0.0487(11) 0.190(4) 0.122(2) -0.071(2) -0.0064(13) -0.0063(17)
C35 0.0411(7) 0.0483(7) 0.0564(8) 0.0009(6) 0.0038(6) -0.0102(6)
C36 0.0349(6) 0.0521(7) 0.0507(7) 0.0051(6) 0.0045(5) -0.0010(5)
C37 0.0381(6) 0.0456(7) 0.0486(7) 0.0041(6) 0.0018(5) 0.0024(5)
C38 0.0538(9) 0.0694(10) 0.0614(10) -0.0049(8) 0.0127(7) 0.0109(8)
C39 0.0482(8) 0.0768(11) 0.0660(10) 0.0063(9) 0.0195(7) 0.0077(8)
C40 0.0427(7) 0.0653(10) 0.0688(10) 0.0063(8) 0.0147(7) -0.0044(7)
C41 0.0576(11) 0.0767(12) 0.1197(18) -0.0355(12) 0.0288(11) -0.0230(9)
C42 0.0561(13) 0.136(3) 0.161(3) -0.075(2) 0.0161(16) -0.0356(15)
C43 0.0628(9) 0.0525(8) 0.0546(9) -0.0011(7) 0.0085(7) -0.0099(7)
C44 0.0812(13) 0.0560(10) 0.0765(12) -0.0125(9) 0.0091(10) -0.0090(9)

loop_
_atom_type_symbol
_atom_type_description
_atom_type_scat_dispersion_real
_atom_type_scat_dispersion_imag
_atom_type_scat_source
C C 0.0033 0.0016 'International Tables Vol C Tables 4.2.6.8 and 6.1.1.4'
H H 0.0000 0.0000 'International Tables Vol C Tables 4.2.6.8 and 6.1.1.4'
N N 0.0061 0.0033 'International Tables Vol C Tables 4.2.6.8 and 6.1.1.4'
O O 0.0106 0.0060 'International Tables Vol C Tables 4.2.6.8 and 6.1.1.4'

loop_
_geom_angle_atom_site_label_1
_geom_angle_atom_site_label_2
_geom_angle_atom_site_label_3
_geom_angle
_geom_angle_site_symmetry_1
_geom_angle_site_symmetry_3
_geom_angle_publ_flag
C16 N1 C15 116.54(14) . . ?
C38 N2 C37 117.19(14) . . ?
C2 C1 H1 119.9 . . ?
C22 C1 H1 119.9 . . ?
C22 C1 C2 120.21(17) . . ?
C1 C2 H2 119.9 . . ?
C1 C2 C3 120.10(17) . . ?
C3 C2 H2 119.9 . . ?
C2 C3 H3 120.0 . . ?
C2 C3 C4 120.05(16) . . ?
C4 C3 H3 120.0 . . ?
C3 C4 C5 119.84(13) . . ?
C21 C4 C3 118.81(14) . . ?
C21 C4 C5 121.16(13) . . ?
C6 C5 C4 117.98(12) . . ?
C20 C5 C4 123.55(12) . . ?
C20 C5 C6 118.43(12) . . ?
C5 C6 H6 118.9 . . ?
C7 C6 C5 122.12(12) . . ?
C7 C6 H6 118.9 . . ?
C6 C7 C8 117.92(11) . . ?
C6 C7 C15 119.62(12) . . ?
C15 C7 C8 122.43(11) . . ?
O1 C8 C7 119.95(13) . . ?
O1 C8 C9 121.34(13) . . ?
C9 C8 C7 118.35(11) . . ?
C10 C9 C8 122.29(12) . . ?
C10 C9 C14 118.80(15) . . ?
C14 C9 C8 118.86(14) . . ?
C9 C10 H10 119.9 . . ?
C11 C10 C9 120.19(17) . . ?
C11 C10 H10 119.9 . . ?
C10 C11 H11 119.8 . . ?
C12 C11 C10 120.4(2) . . ?
C12 C11 H11 119.8 . . ?
C11 C12 H12 119.9 . . ?
C11 C12 C13 120.22(18) . . ?
C13 C12 H12 119.9 . . ?
C12 C13 H13 119.8 . . ?
C12 C13 C14 120.31(17) . . ?
C14 C13 H13 119.8 . . ?
C9 C14 H14 120.0 . . ?
C13 C14 C9 120.09(18) . . ?
C13 C14 H14 120.0 . . ?
N1 C15 C7 118.13(12) . . ?
N1 C15 C19 123.30(12) . . ?
C19 C15 C7 118.57(12) . . ?
N1 C16 H16 117.7 . . ?
N1 C16 C17 124.68(16) . . ?
C17 C16 H16 117.7 . . ?
C16 C17 H17 120.5 . . ?
C18 C17 C16 119.00(14) . . ?
C18 C17 H17 120.5 . . ?
C17 C18 H18 120.3 . . ?
C17 C18 C19 119.48(15) . . ?
C19 C18 H18 120.3 . . ?
C15 C19 C18 116.93(14) . . ?
C20 C19 C15 119.90(12) . . ?
C20 C19 C18 123.17(14) . . ?
C5 C20 C19 121.10(12) . . ?
C5 C20 H20 119.4 . . ?
C19 C20 H20 119.4 . . ?
C4 C21 H21 119.7 . . ?
C22 C21 C4 120.53(16) . . ?
C22 C21 H21 119.7 . . ?
C1 C22 C21 120.22(18) . . ?
C1 C22 H22 119.9 . . ?
C21 C22 H22 119.9 . . ?
C24 C23 H23 120.1 . . ?
C24 C23 C44 119.89(18) . . ?
C44 C23 H23 120.1 . . ?
C23 C24 H24 119.7 . . ?
C23 C24 C25 120.58(18) . . ?
C25 C24 H24 119.7 . . ?
C24 C25 H25 119.7 . . ?
C24 C25 C26 120.62(17) . . ?
C26 C25 H25 119.7 . . ?
C25 C26 C27 121.58(14) . . ?
C25 C26 C43 118.07(15) . . ?
C43 C26 C27 120.28(13) . . ?
C28 C27 C26 119.83(12) . . ?
C35 C27 C26 122.22(12) . . ?
C35 C27 C28 117.86(13) . . ?
C27 C28 H28 119.1 . . ?
C29 C28 C27 121.76(13) . . ?
C29 C28 H28 119.1 . . ?
C28 C29 C30 120.03(13) . . ?
C28 C29 C37 120.34(12) . . ?
C37 C29 C30 119.61(13) . . ?
O2 C30 C29 119.55(16) . . ?
O2 C30 C31 122.23(15) . . ?
C31 C30 C29 118.20(14) . . ?
C32 C31 C30 122.34(14) . . ?
C32 C31 C41 119.23(19) . . ?
C41 C31 C30 118.40(19) . . ?
C31 C32 H32 119.7 . . ?
C31 C32 C33 120.6(2) . . ?
C33 C32 H32 119.7 . . ?
C32 C33 H33 120.1 . . ?
C34 C33 C32 119.8(3) . . ?
C34 C33 H33 120.1 . . ?
C33 C34 H34 120.0 . . ?
C33 C34 C42 120.1(3) . . ?
C42 C34 H34 120.0 . . ?
C27 C35 H35 119.1 . . ?
C27 C35 C36 121.89(13) . . ?
C36 C35 H35 119.1 . . ?
C35 C36 C37 119.42(13) . . ?
C35 C36 C40 123.56(14) . . ?
C37 C36 C40 117.00(14) . . ?
N2 C37 C29 118.39(13) . . ?
N2 C37 C36 122.88(13) . . ?
C36 C37 C29 118.72(13) . . ?
N2 C38 H38 117.9 . . ?
N2 C38 C39 124.12(16) . . ?
C39 C38 H38 117.9 . . ?
C38 C39 H39 120.5 . . ?
C40 C39 C38 119.02(15) . . ?
C40 C39 H39 120.5 . . ?
C36 C40 H40 120.1 . . ?
C39 C40 C36 119.78(16) . . ?
C39 C40 H40 120.1 . . ?
C31 C41 H41 120.4 . . ?
C42 C41 C31 119.3(3) . . ?
C42 C41 H41 120.4 . . ?
C34 C42 C41 120.9(3) . . ?
C34 C42 H42 119.5 . . ?
C41 C42 H42 119.5 . . ?
C26 C43 H43 119.6 . . ?
C44 C43 C26 120.75(16) . . ?
C44 C43 H43 119.6 . . ?
C23 C44 C43 120.08(18) . . ?
C23 C44 H44 120.0 . . ?
C43 C44 H44 120.0 . . ?

loop_
_geom_bond_atom_site_label_1
_geom_bond_atom_site_label_2
_geom_bond_distance
_geom_bond_site_symmetry_2
_geom_bond_publ_flag
O1 C8 1.2211(17) . ?
O2 C30 1.209(2) . ?
N1 C15 1.3662(18) . ?
N1 C16 1.3201(19) . ?
N2 C37 1.3710(19) . ?
N2 C38 1.320(2) . ?
C1 H1 0.9300 . ?
C1 C2 1.378(3) . ?
C1 C22 1.369(3) . ?
C2 H2 0.9300 . ?
C2 C3 1.387(2) . ?
C3 H3 0.9300 . ?
C3 C4 1.395(2) . ?
C4 C5 1.4834(19) . ?
C4 C21 1.388(2) . ?
C5 C6 1.4185(18) . ?
C5 C20 1.3730(19) . ?
C6 H6 0.9300 . ?
C6 C7 1.3683(17) . ?
C7 C8 1.5025(18) . ?
C7 C15 1.4228(17) . ?
C8 C9 1.481(2) . ?
C9 C10 1.392(2) . ?
C9 C14 1.400(2) . ?
C10 H10 0.9300 . ?
C10 C11 1.385(2) . ?
C11 H11 0.9300 . ?
C11 C12 1.371(3) . ?
C12 H12 0.9300 . ?
C12 C13 1.375(3) . ?
C13 H13 0.9300 . ?
C13 C14 1.383(3) . ?
C14 H14 0.9300 . ?
C15 C19 1.4165(19) . ?
C16 H16 0.9300 . ?
C16 C17 1.401(3) . ?
C17 H17 0.9300 . ?
C17 C18 1.357(3) . ?
C18 H18 0.9300 . ?
C18 C19 1.4183(19) . ?
C19 C20 1.410(2) . ?
C20 H20 0.9300 . ?
C21 H21 0.9300 . ?
C21 C22 1.382(3) . ?
C22 H22 0.9300 . ?
C23 H23 0.9300 . ?
C23 C24 1.368(3) . ?
C23 C44 1.380(3) . ?
C24 H24 0.9300 . ?
C24 C25 1.383(3) . ?
C25 H25 0.9300 . ?
C25 C26 1.393(2) . ?
C26 C27 1.480(2) . ?
C26 C43 1.397(2) . ?
C27 C28 1.4219(19) . ?
C27 C35 1.378(2) . ?
C28 H28 0.9300 . ?
C28 C29 1.370(2) . ?
C29 C30 1.508(2) . ?
C29 C37 1.417(2) . ?
C30 C31 1.484(2) . ?
C31 C32 1.377(3) . ?
C31 C41 1.397(2) . ?
C32 H32 0.9300 . ?
C32 C33 1.388(3) . ?
C33 H33 0.9300 . ?
C33 C34 1.368(5) . ?
C34 H34 0.9300 . ?
C34 C42 1.370(5) . ?
C35 H35 0.9300 . ?
C35 C36 1.411(2) . ?
C36 C37 1.413(2) . ?
C36 C40 1.416(2) . ?
C38 H38 0.9300 . ?
C38 C39 1.401(3) . ?
C39 H39 0.9300 . ?
C39 C40 1.358(3) . ?
C40 H40 0.9300 . ?
C41 H41 0.9300 . ?
C41 C42 1.382(4) . ?
C42 H42 0.9300 . ?
C43 H43 0.9300 . ?
C43 C44 1.383(2) . ?
C44 H44 0.9300 . ?

loop_
_geom_torsion_atom_site_label_1
_geom_torsion_atom_site_label_2
_geom_torsion_atom_site_label_3
_geom_torsion_atom_site_label_4
_geom_torsion
_geom_torsion_site_symmetry_1
_geom_torsion_site_symmetry_2
_geom_torsion_site_symmetry_3
_geom_torsion_site_symmetry_4
_geom_torsion_publ_flag
O1 C8 C9 C10 -173.82(14) . . . . ?
O1 C8 C9 C14 3.60(19) . . . . ?
O2 C30 C31 C32 -174.97(19) . . . . ?
O2 C30 C31 C41 3.2(3) . . . . ?
N1 C15 C19 C18 2.45(19) . . . . ?
N1 C15 C19 C20 -177.41(12) . . . . ?
N1 C16 C17 C18 2.0(3) . . . . ?
N2 C38 C39 C40 -0.1(3) . . . . ?
C1 C2 C3 C4 -1.6(3) . . . . ?
C2 C1 C22 C21 -0.7(3) . . . . ?
C2 C3 C4 C5 174.12(14) . . . . ?
C2 C3 C4 C21 -0.9(2) . . . . ?
C3 C4 C5 C6 -49.48(18) . . . . ?
C3 C4 C5 C20 133.13(15) . . . . ?
C3 C4 C21 C22 2.6(2) . . . . ?
C4 C5 C6 C7 -174.46(12) . . . . ?
C4 C5 C20 C19 179.16(12) . . . . ?
C4 C21 C22 C1 -1.8(3) . . . . ?
C5 C4 C21 C22 -172.33(15) . . . . ?
C5 C6 C7 C8 173.21(12) . . . . ?
C5 C6 C7 C15 -4.92(19) . . . . ?
C6 C5 C20 C19 1.78(19) . . . . ?
C6 C7 C8 O1 65.65(17) . . . . ?
C6 C7 C8 C9 -107.57(14) . . . . ?
C6 C7 C15 N1 -177.93(12) . . . . ?
C6 C7 C15 C19 1.95(18) . . . . ?
C7 C8 C9 C10 -0.70(19) . . . . ?
C7 C8 C9 C14 176.72(12) . . . . ?
C7 C15 C19 C18 -177.43(12) . . . . ?
C7 C15 C19 C20 2.72(18) . . . . ?
C8 C7 C15 N1 4.02(19) . . . . ?
C8 C7 C15 C19 -176.09(11) . . . . ?
C8 C9 C10 C11 176.80(16) . . . . ?
C8 C9 C14 C13 -176.87(14) . . . . ?
C9 C10 C11 C12 0.2(3) . . . . ?
C10 C9 C14 C13 0.6(2) . . . . ?
C10 C11 C12 C13 0.2(3) . . . . ?
C11 C12 C13 C14 -0.2(3) . . . . ?
C12 C13 C14 C9 -0.2(3) . . . . ?
C14 C9 C10 C11 -0.6(2) . . . . ?
C15 N1 C16 C17 -0.5(2) . . . . ?
C15 C7 C8 O1 -116.28(15) . . . . ?
C15 C7 C8 C9 70.51(16) . . . . ?
C15 C19 C20 C5 -4.63(19) . . . . ?
C16 N1 C15 C7 178.08(13) . . . . ?
C16 N1 C15 C19 -1.8(2) . . . . ?
C16 C17 C18 C19 -1.3(2) . . . . ?
C17 C18 C19 C15 -0.8(2) . . . . ?
C17 C18 C19 C20 179.04(14) . . . . ?
C18 C19 C20 C5 175.53(13) . . . . ?
C20 C5 C6 C7 3.07(19) . . . . ?
C21 C4 C5 C6 125.44(15) . . . . ?
C21 C4 C5 C20 -52.0(2) . . . . ?
C22 C1 C2 C3 2.5(3) . . . . ?
C23 C24 C25 C26 -0.6(3) . . . . ?
C24 C23 C44 C43 0.3(3) . . . . ?
C24 C25 C26 C27 -176.11(16) . . . . ?
C24 C25 C26 C43 0.8(2) . . . . ?
C25 C26 C27 C28 34.6(2) . . . . ?
C25 C26 C27 C35 -149.13(15) . . . . ?
C25 C26 C43 C44 -0.4(2) . . . . ?
C26 C27 C28 C29 174.69(13) . . . . ?
C26 C27 C35 C36 -175.06(13) . . . . ?
C26 C43 C44 C23 -0.1(3) . . . . ?
C27 C26 C43 C44 176.52(16) . . . . ?
C27 C28 C29 C30 -177.20(13) . . . . ?
C27 C28 C29 C37 1.1(2) . . . . ?
C27 C35 C36 C37 -0.2(2) . . . . ?
C27 C35 C36 C40 178.16(14) . . . . ?
C28 C27 C35 C36 1.3(2) . . . . ?
C28 C29 C30 O2 -78.2(2) . . . . ?
C28 C29 C30 C31 100.17(17) . . . . ?
C28 C29 C37 N2 -178.99(13) . . . . ?
C28 C29 C37 C36 0.1(2) . . . . ?
C29 C30 C31 C32 6.7(2) . . . . ?
C29 C30 C31 C41 -175.13(15) . . . . ?
C30 C29 C37 N2 -0.7(2) . . . . ?
C30 C29 C37 C36 178.39(13) . . . . ?
C30 C31 C32 C33 177.37(18) . . . . ?
C30 C31 C41 C42 -177.29(19) . . . . ?
C31 C32 C33 C34 0.3(3) . . . . ?
C31 C41 C42 C34 -0.6(4) . . . . ?
C32 C31 C41 C42 1.0(3) . . . . ?
C32 C33 C34 C42 0.0(4) . . . . ?
C33 C34 C42 C41 0.1(5) . . . . ?
C35 C27 C28 C29 -1.8(2) . . . . ?
C35 C36 C37 N2 178.51(13) . . . . ?
C35 C36 C37 C29 -0.5(2) . . . . ?
C35 C36 C40 C39 -178.52(15) . . . . ?
C37 N2 C38 C39 0.0(3) . . . . ?
C37 C29 C30 O2 103.5(2) . . . . ?
C37 C29 C30 C31 -78.14(18) . . . . ?
C37 C36 C40 C39 -0.1(2) . . . . ?
C38 N2 C37 C29 179.07(14) . . . . ?
C38 N2 C37 C36 0.0(2) . . . . ?
C38 C39 C40 C36 0.1(3) . . . . ?
C40 C36 C37 N2 0.0(2) . . . . ?
C40 C36 C37 C29 -179.01(13) . . . . ?
C41 C31 C32 C33 -0.8(3) . . . . ?
C43 C26 C27 C28 -142.29(15) . . . . ?
C43 C26 C27 C35 34.0(2) . . . . ?
C44 C23 C24 C25 0.1(3) . . . . ?
